data_4103941
loop_
_publ_author_name
'Jos\'e Barluenga'
'Eva Tudela'
'Alfredo Ballesteros'
'Miguel Tom\'as'

_publ_section_title
;
 Asymmetric C2-C3 Cyclopentannulation of the Indole Ring
;
_journal_name_full 'Journal of the American Chemical Society'
_journal_page_first 2096
_journal_page_last 2097
_journal_paper_doi 10.1021/ja809919t
_journal_volume 131
_journal_year 2009
_chemical_absolute_configuration ad
_chemical_formula_moiety 'C18 H14 Br N O'
_chemical_formula_sum 'C18 H14 Br N O'
_chemical_formula_weight 340.21
_chemical_name_systematic
;
 ?
;
_space_group_IT_number 5
_symmetry_cell_setting monoclinic
_symmetry_space_group_name_Hall 'C 2y'
_symmetry_space_group_name_H-M 'C 1 2 1'
_atom_sites_solution_hydrogens geom
_atom_sites_solution_primary direct
_atom_sites_solution_secondary difmap
_audit_creation_method SHELXL-97
_cell_angle_alpha 90.00
_cell_angle_beta 100.1250(10)
_cell_angle_gamma 90.00
_cell_formula_units_Z 8
_cell_length_a 18.71950(10)
_cell_length_b 8.75940(10)
_cell_length_c 18.32450(10)
_cell_measurement_reflns_used 12879
_cell_measurement_temperature 293(2)
_cell_measurement_theta_max 73.7362
_cell_measurement_theta_min 3.1035
_cell_volume 2957.90(4)
_computing_cell_refinement
;
CrysAlis RED, Oxford Diffraction Ltd.,
Version 1.171.32.5 (release 08-05-2007 CrysAlis171 .NET)
(compiled May  8 2007,13:10:02)
;
_computing_data_collection
;
CrysAlis CCD, Oxford Diffraction Ltd.,
Version 1.171.32.5 (release 08-05-2007 CrysAlis171 .NET)
(compiled May  8 2007,13:10:02)
;
_computing_data_reduction
;
CrysAlis RED, Oxford Diffraction Ltd.,
Version 1.171.32.5 (release 08-05-2007 CrysAlis171 .NET)
(compiled May  8 2007,13:10:02)
;
_computing_molecular_graphics 'PLATON (Spek, 2006)'
_computing_publication_material 'SHELXL-97(Sheldrick, 1997)'
_computing_structure_refinement 'SHELXL-97 (Sheldrick, 1997)'
_computing_structure_solution 'SIR-92 (Altomare, 1994)'
_diffrn_ambient_temperature 293(2)
_diffrn_detector_area_resol_mean 8.2640
_diffrn_measured_fraction_theta_full 0.996
_diffrn_measured_fraction_theta_max 0.974
_diffrn_measurement_device_type
;
 Oxford Diffraction Xcalibur Nova
;
_diffrn_measurement_method '\f and \w scans'
_diffrn_radiation_monochromator graphite
_diffrn_radiation_source 'Nova (Cu) X-ray Source'
_diffrn_radiation_type CuK\a
_diffrn_radiation_wavelength 1.54184
_diffrn_reflns_av_R_equivalents 0.0222
_diffrn_reflns_av_sigmaI/netI 0.0179
_diffrn_reflns_limit_h_max 22
_diffrn_reflns_limit_h_min -23
_diffrn_reflns_limit_k_max 10
_diffrn_reflns_limit_k_min -10
_diffrn_reflns_limit_l_max 22
_diffrn_reflns_limit_l_min -22
_diffrn_reflns_number 14881
_diffrn_reflns_theta_full 70.00
_diffrn_reflns_theta_max 73.88
_diffrn_reflns_theta_min 4.80
_diffrn_standards_number 0
_exptl_absorpt_coefficient_mu 3.761
_exptl_absorpt_correction_T_max 1.0000
_exptl_absorpt_correction_T_min 0.78138
_exptl_absorpt_correction_type multi-scan
_exptl_absorpt_process_details
;
CrysAlis RED, Oxford Diffraction Ltd.,
Version 1.171.32.5 (release 08-05-2007 CrysAlis171 .NET)
(compiled May  8 2007,13:10:02)
empirical absorption correction using spherical harmonics,
 implemented in SCALE3 ABSPACK scaling algorithm.
;
_exptl_crystal_colour yellow
_exptl_crystal_density_diffrn 1.528
_exptl_crystal_density_method 'not measured'
_exptl_crystal_description prism
_exptl_crystal_F_000 1376
_exptl_crystal_size_max 0.12
_exptl_crystal_size_mid 0.08
_exptl_crystal_size_min 0.07
_refine_diff_density_max 0.248
_refine_diff_density_min -0.518
_refine_diff_density_rms 0.061
_refine_ls_abs_structure_details 'Flack H D (1983), Acta Cryst. A39, 876-881'
_refine_ls_abs_structure_Flack -0.031(12)
_refine_ls_extinction_method none
_refine_ls_goodness_of_fit_ref 1.154
_refine_ls_hydrogen_treatment noref
_refine_ls_matrix_type full
_refine_ls_number_parameters 389
_refine_ls_number_reflns 5641
_refine_ls_number_restraints 1
_refine_ls_restrained_S_all 1.154
_refine_ls_R_factor_all 0.0252
_refine_ls_R_factor_gt 0.0225
_refine_ls_shift/su_max 0.001
_refine_ls_shift/su_mean 0.000
_refine_ls_structure_factor_coef Fsqd
_refine_ls_weighting_details 'calc w=1/[\s^2^(Fo^2^)+(0.0303P)^2^+4.2468P] where P=(Fo^2^+2Fc^2^)/3'
_refine_ls_weighting_scheme calc
_refine_ls_wR_factor_gt 0.0549
_refine_ls_wR_factor_ref 0.0677
_reflns_number_gt 5385
_reflns_number_total 5641
_reflns_threshold_expression >2sigma(I)
_cod_data_source_file ja809919t_si_002.cif
_cod_data_source_block (-)-4f
_cod_original_sg_symbol_H-M 'C 2'
_cod_database_code 4103941

loop_
_symmetry_equiv_pos_as_xyz
'x, y, z'
'-x, y, -z'
'x+1/2, y+1/2, z'
'-x+1/2, y+1/2, -z'

loop_
_atom_site_label
_atom_site_type_symbol
_atom_site_fract_x
_atom_site_fract_y
_atom_site_fract_z
_atom_site_U_iso_or_equiv
_atom_site_adp_type
_atom_site_occupancy
_atom_site_symmetry_multiplicity
_atom_site_calc_flag
_atom_site_refinement_flags
Br1 Br 0.898104(15) 0.56019(4) 0.734653(16) 0.03561(9) Uani 1 1 d .
Br2 Br 0.677172(15) 0.46112(4) 1.225120(15) 0.03238(8) Uani 1 1 d .
O1 O 0.53628(11) 0.6557(3) 0.40985(13) 0.0337(5) Uani 1 1 d .
O2 O 0.93735(10) 0.3622(3) 0.90982(12) 0.0308(5) Uani 1 1 d .
N1 N 0.59991(12) 0.4974(3) 0.55078(13) 0.0232(5) Uani 1 1 d .
N2 N 0.91724(12) 0.5185(3) 1.04886(13) 0.0239(5) Uani 1 1 d .
C23 C 0.88136(15) 0.4238(3) 0.92079(16) 0.0234(6) Uani 1 1 d .
C22 C 0.86705(14) 0.4847(3) 1.09333(15) 0.0223(6) Uani 1 1 d .
C20 C 0.79835(13) 0.5731(3) 0.97966(14) 0.0206(5) Uani 1 1 d .
H20 H 0.7817 0.6790 0.9724 0.025 Uiso 1 1 calc R
C29 C 0.88065(14) 0.4332(3) 1.16631(16) 0.0239(6) Uani 1 1 d .
H29 H 0.9274 0.4066 1.1890 0.029 Uiso 1 1 calc R
C31 C 0.67998(13) 0.4674(4) 0.89856(14) 0.0226(5) Uani 1 1 d .
C19 C 0.87991(12) 0.5582(4) 0.97403(14) 0.0206(5) Uani 1 1 d .
C7 C 0.71752(13) 0.5478(3) 0.42545(13) 0.0196(5) Uani 1 1 d .
C17 C 0.88352(16) 0.6642(4) 0.34883(16) 0.0286(6) Uani 1 1 d .
H17 H 0.8982 0.7420 0.3202 0.034 Uiso 1 1 calc R
C18 C 0.81348(15) 0.6631(3) 0.36364(15) 0.0243(6) Uani 1 1 d .
H18 H 0.7809 0.7390 0.3441 0.029 Uiso 1 1 calc R
C11 C 0.79447(14) 0.5114(3) 0.60336(16) 0.0223(6) Uani 1 1 d .
H11 H 0.8346 0.4926 0.5811 0.027 Uiso 1 1 calc R
C4 C 0.66417(14) 0.5301(3) 0.59812(15) 0.0204(5) Uani 1 1 d .
C1 C 0.61372(13) 0.4600(4) 0.47650(14) 0.0220(5) Uani 1 1 d .
C21 C 0.79638(14) 0.5194(3) 1.05761(15) 0.0206(6) Uani 1 1 d .
C5 C 0.59611(14) 0.5946(3) 0.42337(15) 0.0227(6) Uani 1 1 d .
C14 C 0.84084(15) 0.4334(3) 0.43501(16) 0.0250(6) Uani 1 1 d .
H14 H 0.8268 0.3557 0.4641 0.030 Uiso 1 1 calc R
C32 C 0.64484(15) 0.3524(4) 0.85304(16) 0.0281(6) Uani 1 1 d .
H32 H 0.6720 0.2770 0.8349 0.034 Uiso 1 1 calc R
C13 C 0.79158(13) 0.5481(3) 0.40807(14) 0.0198(5) Uani 1 1 d .
C3 C 0.72460(14) 0.4985(3) 0.56394(15) 0.0195(5) Uani 1 1 d .
C6 C 0.66064(15) 0.6326(3) 0.39280(15) 0.0228(5) Uani 1 1 d .
H6 H 0.6624 0.7050 0.3560 0.027 Uiso 1 1 calc R
C25 C 0.75966(13) 0.4697(4) 0.91848(14) 0.0218(5) Uani 1 1 d .
C33 C 0.56963(17) 0.3500(4) 0.83473(18) 0.0356(7) Uani 1 1 d .
H33 H 0.5465 0.2729 0.8046 0.043 Uiso 1 1 calc R
C2 C 0.69750(13) 0.4443(3) 0.48510(14) 0.0193(5) Uani 1 1 d .
H2 H 0.7118 0.3384 0.4782 0.023 Uiso 1 1 calc R
C28 C 0.82318(16) 0.4225(3) 1.20444(16) 0.0259(6) Uani 1 1 d .
H28 H 0.8310 0.3889 1.2534 0.031 Uiso 1 1 calc R
C9 C 0.74376(15) 0.5870(3) 0.71175(15) 0.0265(6) Uani 1 1 d .
H9 H 0.7510 0.6165 0.7613 0.032 Uiso 1 1 calc R
C24 C 0.80699(14) 0.3869(3) 0.88741(15) 0.0226(5) Uani 1 1 d .
H24 H 0.7939 0.3158 0.8497 0.027 Uiso 1 1 calc R
C34 C 0.52920(15) 0.4625(5) 0.86137(19) 0.0385(7) Uani 1 1 d .
H34 H 0.4789 0.4605 0.8490 0.046 Uiso 1 1 calc R
C8 C 0.67403(15) 0.5760(4) 0.67111(15) 0.0261(6) Uani 1 1 d .
H8 H 0.6342 0.5994 0.6930 0.031 Uiso 1 1 calc R
C26 C 0.73867(14) 0.5081(3) 1.09600(15) 0.0220(6) Uani 1 1 d .
H26 H 0.6915 0.5308 1.0731 0.026 Uiso 1 1 calc R
C10 C 0.80251(14) 0.5536(4) 0.67774(14) 0.0254(5) Uani 1 1 d .
C16 C 0.93210(14) 0.5492(4) 0.37659(17) 0.0305(6) Uani 1 1 d .
H16 H 0.9791 0.5505 0.3665 0.037 Uiso 1 1 calc R
C30 C 0.91043(15) 0.7019(3) 0.94398(17) 0.0261(6) Uani 1 1 d .
H30C H 0.9082 0.7850 0.9776 0.039 Uiso 1 1 calc R
H30A H 0.8823 0.7266 0.8964 0.039 Uiso 1 1 calc R
H30B H 0.9600 0.6845 0.9390 0.039 Uiso 1 1 calc R
C12 C 0.57320(15) 0.3186(3) 0.44390(17) 0.0262(6) Uani 1 1 d .
H12C H 0.5847 0.2345 0.4775 0.039 Uiso 1 1 calc R
H12A H 0.5874 0.2943 0.3974 0.039 Uiso 1 1 calc R
H12B H 0.5219 0.3376 0.4362 0.039 Uiso 1 1 calc R
C27 C 0.75390(14) 0.4619(4) 1.16932(14) 0.0243(5) Uani 1 1 d .
C36 C 0.63815(15) 0.5797(4) 0.92470(17) 0.0277(6) Uani 1 1 d .
H36 H 0.6608 0.6571 0.9550 0.033 Uiso 1 1 calc R
C15 C 0.91082(15) 0.4339(4) 0.41882(17) 0.0306(7) Uani 1 1 d .
H15 H 0.9431 0.3562 0.4366 0.037 Uiso 1 1 calc R
C35 C 0.56268(15) 0.5774(4) 0.9060(2) 0.0365(7) Uani 1 1 d .
H35 H 0.5352 0.6529 0.9236 0.044 Uiso 1 1 calc R
H1A H 0.561(2) 0.543(5) 0.557(2) 0.035(9) Uiso 1 1 d .
H2A H 0.959(2) 0.461(5) 1.054(2) 0.041(9) Uiso 1 1 d .

loop_
_atom_site_aniso_label
_atom_site_aniso_U_11
_atom_site_aniso_U_22
_atom_site_aniso_U_33
_atom_site_aniso_U_23
_atom_site_aniso_U_13
_atom_site_aniso_U_12
Br1 0.02399(14) 0.0553(2) 0.02572(14) -0.00099(15) -0.00054(11) 0.00151(15)
Br2 0.02429(14) 0.04899(19) 0.02500(14) -0.00522(14) 0.00745(10) -0.00522(14)
O1 0.0220(10) 0.0368(12) 0.0432(12) 0.0097(10) 0.0082(9) 0.0071(9)
O2 0.0190(9) 0.0357(12) 0.0374(11) -0.0073(10) 0.0045(8) 0.0050(9)
N1 0.0172(11) 0.0280(14) 0.0258(12) -0.0024(9) 0.0075(9) 0.0013(9)
N2 0.0150(10) 0.0330(14) 0.0233(11) 0.0030(9) 0.0020(9) 0.0022(9)
C23 0.0210(13) 0.0226(15) 0.0264(14) 0.0021(11) 0.0037(10) 0.0011(10)
C22 0.0203(12) 0.0208(14) 0.0252(13) -0.0023(11) 0.0028(10) 0.0008(11)
C20 0.0146(11) 0.0209(13) 0.0254(12) 0.0016(11) 0.0009(9) 0.0025(10)
C29 0.0200(12) 0.0252(16) 0.0260(13) -0.0007(11) 0.0025(10) 0.0007(11)
C31 0.0185(11) 0.0245(13) 0.0236(12) 0.0076(13) 0.0004(9) 0.0008(12)
C19 0.0146(11) 0.0244(13) 0.0220(12) 0.0018(12) 0.0009(9) 0.0012(11)
C7 0.0181(11) 0.0211(13) 0.0209(11) -0.0051(11) 0.0069(9) -0.0017(11)
C17 0.0292(15) 0.0321(16) 0.0275(14) -0.0074(12) 0.0131(12) -0.0071(12)
C18 0.0250(14) 0.0253(14) 0.0232(13) -0.0050(11) 0.0061(11) -0.0022(11)
C11 0.0212(12) 0.0223(14) 0.0239(13) 0.0013(10) 0.0049(10) 0.0005(10)
C4 0.0165(11) 0.0183(13) 0.0268(13) 0.0028(10) 0.0048(10) 0.0004(10)
C1 0.0169(11) 0.0234(13) 0.0266(12) -0.0012(13) 0.0063(9) -0.0008(12)
C21 0.0173(12) 0.0201(14) 0.0229(13) -0.0014(10) -0.0004(10) 0.0003(9)
C5 0.0187(12) 0.0235(15) 0.0261(13) -0.0018(11) 0.0044(10) 0.0013(10)
C14 0.0228(13) 0.0231(16) 0.0301(14) -0.0038(11) 0.0077(11) 0.0001(11)
C32 0.0230(14) 0.0300(15) 0.0290(14) 0.0039(12) -0.0017(11) -0.0029(12)
C13 0.0172(11) 0.0227(13) 0.0206(11) -0.0056(11) 0.0064(9) -0.0038(11)
C3 0.0199(12) 0.0160(13) 0.0234(13) 0.0000(10) 0.0059(10) 0.0003(9)
C6 0.0220(13) 0.0212(13) 0.0257(13) 0.0002(11) 0.0055(11) -0.0007(11)
C25 0.0201(12) 0.0220(13) 0.0223(12) 0.0042(12) 0.0010(9) -0.0008(12)
C33 0.0253(15) 0.0423(19) 0.0366(17) 0.0021(14) -0.0015(12) -0.0098(14)
C2 0.0152(11) 0.0196(13) 0.0235(12) -0.0008(11) 0.0045(9) -0.0012(10)
C28 0.0295(14) 0.0255(15) 0.0210(13) -0.0008(10) 0.0001(11) -0.0028(11)
C9 0.0301(14) 0.0286(16) 0.0214(12) -0.0010(11) 0.0058(11) 0.0008(12)
C24 0.0189(13) 0.0247(14) 0.0240(13) 0.0011(11) 0.0033(10) -0.0013(11)
C34 0.0146(12) 0.0485(19) 0.0492(18) 0.0107(19) -0.0029(12) -0.0005(15)
C8 0.0265(13) 0.0263(15) 0.0275(13) -0.0020(12) 0.0100(10) 0.0008(12)
C26 0.0173(12) 0.0236(14) 0.0251(13) -0.0031(10) 0.0035(10) -0.0017(9)
C10 0.0212(12) 0.0285(14) 0.0259(13) 0.0013(13) 0.0027(10) -0.0005(12)
C16 0.0163(12) 0.0392(17) 0.0382(15) -0.0121(15) 0.0111(11) -0.0053(13)
C30 0.0195(13) 0.0264(15) 0.0318(15) 0.0033(12) 0.0026(11) 0.0000(11)
C12 0.0197(13) 0.0246(15) 0.0347(15) -0.0043(12) 0.0058(11) -0.0035(11)
C27 0.0227(12) 0.0235(13) 0.0272(13) -0.0045(13) 0.0055(10) -0.0039(12)
C36 0.0212(12) 0.0275(16) 0.0335(14) 0.0058(13) 0.0026(11) 0.0029(12)
C15 0.0224(14) 0.0318(18) 0.0382(16) -0.0075(13) 0.0071(12) 0.0018(12)
C35 0.0186(13) 0.0357(18) 0.0550(19) 0.0063(16) 0.0060(12) 0.0070(13)

loop_
_atom_type_symbol
_atom_type_description
_atom_type_scat_dispersion_real
_atom_type_scat_dispersion_imag
_atom_type_scat_source
C C 0.0181 0.0091 'International Tables Vol C Tables 4.2.6.8 and 6.1.1.4'
H H 0.0000 0.0000 'International Tables Vol C Tables 4.2.6.8 and 6.1.1.4'
N N 0.0311 0.0180 'International Tables Vol C Tables 4.2.6.8 and 6.1.1.4'
O O 0.0492 0.0322 'International Tables Vol C Tables 4.2.6.8 and 6.1.1.4'
Br Br -0.6763 1.2805 'International Tables Vol C Tables 4.2.6.8 and 6.1.1.4'

loop_
_geom_angle_atom_site_label_1
_geom_angle_atom_site_label_2
_geom_angle_atom_site_label_3
_geom_angle
C4 N1 C1 110.6(2)
C4 N1 H1A 119(3)
C1 N1 H1A 121(2)
C22 N2 C19 109.9(2)
C22 N2 H2A 118(2)
C19 N2 H2A 119(2)
O2 C23 C24 128.0(3)
O2 C23 C19 123.6(2)
C24 C23 C19 108.4(2)
N2 C22 C29 127.5(2)
N2 C22 C21 111.2(2)
C29 C22 C21 121.1(2)
C21 C20 C25 115.1(2)
C21 C20 C19 103.0(2)
C25 C20 C19 104.3(2)
C21 C20 H20 111.3
C25 C20 H20 111.3
C19 C20 H20 111.3
C28 C29 C22 118.7(2)
C28 C29 H29 120.7
C22 C29 H29 120.7
C36 C31 C32 118.7(2)
C36 C31 C25 120.7(3)
C32 C31 C25 120.6(3)
N2 C19 C30 112.7(2)
N2 C19 C23 110.7(2)
C30 C19 C23 110.8(2)
N2 C19 C20 105.7(2)
C30 C19 C20 112.9(2)
C23 C19 C20 103.6(2)
C6 C7 C13 127.0(3)
C6 C7 C2 111.9(2)
C13 C7 C2 121.1(2)
C18 C17 C16 120.3(3)
C18 C17 H17 119.9
C16 C17 H17 119.9
C17 C18 C13 120.2(3)
C17 C18 H18 119.9
C13 C18 H18 119.9
C3 C11 C10 117.5(2)
C3 C11 H11 121.2
C10 C11 H11 121.2
C8 C4 N1 128.5(2)
C8 C4 C3 120.4(2)
N1 C4 C3 110.9(2)
N1 C1 C12 113.0(2)
N1 C1 C5 111.4(2)
C12 C1 C5 110.0(2)
N1 C1 C2 105.4(2)
C12 C1 C2 113.1(2)
C5 C1 C2 103.5(2)
C26 C21 C22 120.0(3)
C26 C21 C20 130.5(2)
C22 C21 C20 109.3(2)
O1 C5 C6 127.7(3)
O1 C5 C1 123.6(2)
C6 C5 C1 108.7(2)
C15 C14 C13 120.7(3)
C15 C14 H14 119.6
C13 C14 H14 119.6
C33 C32 C31 120.4(3)
C33 C32 H32 119.8
C31 C32 H32 119.8
C14 C13 C18 118.8(2)
C14 C13 C7 120.7(3)
C18 C13 C7 120.6(3)
C11 C3 C4 120.6(3)
C11 C3 C2 130.4(2)
C4 C3 C2 108.8(2)
C7 C6 C5 110.3(2)
C7 C6 H6 124.9
C5 C6 H6 124.9
C24 C25 C31 126.9(3)
C24 C25 C20 111.6(2)
C31 C25 C20 121.4(2)
C34 C33 C32 119.9(3)
C34 C33 H33 120.1
C32 C33 H33 120.1
C7 C2 C3 114.5(2)
C7 C2 C1 104.3(2)
C3 C2 C1 103.3(2)
C7 C2 H2 111.4
C3 C2 H2 111.4
C1 C2 H2 111.4
C29 C28 C27 119.7(3)
C29 C28 H28 120.2
C27 C28 H28 120.2
C10 C9 C8 119.3(3)
C10 C9 H9 120.4
C8 C9 H9 120.4
C25 C24 C23 110.8(2)
C25 C24 H24 124.6
C23 C24 H24 124.6
C35 C34 C33 120.7(3)
C35 C34 H34 119.6
C33 C34 H34 119.6
C4 C8 C9 119.6(2)
C4 C8 H8 120.2
C9 C8 H8 120.2
C27 C26 C21 117.7(2)
C27 C26 H26 121.1
C21 C26 H26 121.1
C9 C10 C11 122.5(2)
C9 C10 Br1 119.3(2)
C11 C10 Br1 118.2(2)
C15 C16 C17 120.2(3)
C15 C16 H16 119.9
C17 C16 H16 119.9
C19 C30 H30C 109.5
C19 C30 H30A 109.5
H30C C30 H30A 109.5
C19 C30 H30B 109.5
H30C C30 H30B 109.5
H30A C30 H30B 109.5
C1 C12 H12C 109.5
C1 C12 H12A 109.5
H12C C12 H12A 109.5
C1 C12 H12B 109.5
H12C C12 H12B 109.5
H12A C12 H12B 109.5
C26 C27 C28 122.7(2)
C26 C27 Br2 118.4(2)
C28 C27 Br2 118.8(2)
C31 C36 C35 120.8(3)
C31 C36 H36 119.6
C35 C36 H36 119.6
C16 C15 C14 119.9(3)
C16 C15 H15 120.0
C14 C15 H15 120.0
C34 C35 C36 119.5(3)
C34 C35 H35 120.2
C36 C35 H35 120.2

loop_
_geom_bond_atom_site_label_1
_geom_bond_atom_site_label_2
_geom_bond_distance
Br1 C10 1.907(3)
Br2 C27 1.904(3)
O1 C5 1.227(3)
O2 C23 1.226(3)
N1 C4 1.384(3)
N1 C1 1.467(3)
N1 H1A 0.85(4)
N2 C22 1.380(4)
N2 C19 1.467(3)
N2 H2A 0.93(4)
C23 C24 1.455(4)
C23 C19 1.532(4)
C22 C29 1.391(4)
C22 C21 1.402(4)
C20 C21 1.511(4)
C20 C25 1.522(4)
C20 C19 1.554(3)
C20 H20 0.9800
C29 C28 1.385(4)
C29 H29 0.9300
C31 C36 1.394(4)
C31 C32 1.396(4)
C31 C25 1.472(3)
C19 C30 1.524(4)
C7 C6 1.349(4)
C7 C13 1.476(3)
C7 C2 1.517(4)
C17 C18 1.385(4)
C17 C16 1.392(5)
C17 H17 0.9300
C18 C13 1.401(4)
C18 H18 0.9300
C11 C3 1.383(4)
C11 C10 1.394(4)
C11 H11 0.9300
C4 C8 1.378(4)
C4 C3 1.413(4)
C1 C12 1.519(4)
C1 C5 1.528(4)
C1 C2 1.554(3)
C21 C26 1.392(4)
C5 C6 1.457(4)
C14 C15 1.393(4)
C14 C13 1.394(4)
C14 H14 0.9300
C32 C33 1.389(4)
C32 H32 0.9300
C3 C2 1.521(4)
C6 H6 0.9300
C25 C24 1.347(4)
C33 C34 1.383(5)
C33 H33 0.9300
C2 H2 0.9800
C28 C27 1.386(4)
C28 H28 0.9300
C9 C10 1.387(4)
C9 C8 1.388(4)
C9 H9 0.9300
C24 H24 0.9300
C34 C35 1.376(5)
C34 H34 0.9300
C8 H8 0.9300
C26 C27 1.384(4)
C26 H26 0.9300
C16 C15 1.374(5)
C16 H16 0.9300
C30 H30C 0.9600
C30 H30A 0.9600
C30 H30B 0.9600
C12 H12C 0.9600
C12 H12A 0.9600
C12 H12B 0.9600
C36 C35 1.394(4)
C36 H36 0.9300
C15 H15 0.9300
C35 H35 0.9300

loop_
_geom_torsion_atom_site_label_1
_geom_torsion_atom_site_label_2
_geom_torsion_atom_site_label_3
_geom_torsion_atom_site_label_4
_geom_torsion
C19 N2 C22 C29 175.8(3)
C19 N2 C22 C21 -8.6(3)
N2 C22 C29 C28 172.6(3)
C21 C22 C29 C28 -2.5(4)
C22 N2 C19 C30 133.5(2)
C22 N2 C19 C23 -101.8(3)
C22 N2 C19 C20 9.7(3)
O2 C23 C19 N2 -56.7(3)
C24 C23 C19 N2 123.7(2)
O2 C23 C19 C30 69.1(3)
C24 C23 C19 C30 -110.5(2)
O2 C23 C19 C20 -169.5(3)
C24 C23 C19 C20 10.8(3)
C21 C20 C19 N2 -7.0(3)
C25 C20 C19 N2 -127.5(2)
C21 C20 C19 C30 -130.6(2)
C25 C20 C19 C30 108.9(3)
C21 C20 C19 C23 109.5(2)
C25 C20 C19 C23 -11.0(3)
C16 C17 C18 C13 1.4(4)
C1 N1 C4 C8 177.2(3)
C1 N1 C4 C3 -7.7(3)
C4 N1 C1 C12 133.8(2)
C4 N1 C1 C5 -101.8(2)
C4 N1 C1 C2 9.8(3)
N2 C22 C21 C26 -173.4(2)
C29 C22 C21 C26 2.4(4)
N2 C22 C21 C20 3.7(3)
C29 C22 C21 C20 179.6(3)
C25 C20 C21 C26 -68.1(4)
C19 C20 C21 C26 179.1(3)
C25 C20 C21 C22 115.1(2)
C19 C20 C21 C22 2.3(3)
N1 C1 C5 O1 -57.6(4)
C12 C1 C5 O1 68.5(4)
C2 C1 C5 O1 -170.4(3)
N1 C1 C5 C6 123.1(2)
C12 C1 C5 C6 -110.8(2)
C2 C1 C5 C6 10.4(3)
C36 C31 C32 C33 -0.4(4)
C25 C31 C32 C33 179.6(3)
C15 C14 C13 C18 0.7(4)
C15 C14 C13 C7 -179.8(3)
C17 C18 C13 C14 -1.8(4)
C17 C18 C13 C7 178.7(2)
C6 C7 C13 C14 -166.6(3)
C2 C7 C13 C14 12.8(4)
C6 C7 C13 C18 12.8(4)
C2 C7 C13 C18 -167.7(2)
C10 C11 C3 C4 1.2(4)
C10 C11 C3 C2 -174.9(3)
C8 C4 C3 C11 0.7(4)
N1 C4 C3 C11 -174.8(2)
C8 C4 C3 C2 177.6(3)
N1 C4 C3 C2 2.0(3)
C13 C7 C6 C5 177.5(2)
C2 C7 C6 C5 -2.0(3)
O1 C5 C6 C7 175.2(3)
C1 C5 C6 C7 -5.6(3)
C36 C31 C25 C24 -167.2(3)
C32 C31 C25 C24 12.8(4)
C36 C31 C25 C20 12.5(4)
C32 C31 C25 C20 -167.5(3)
C21 C20 C25 C24 -103.9(3)
C19 C20 C25 C24 8.0(3)
C21 C20 C25 C31 76.3(3)
C19 C20 C25 C31 -171.7(2)
C31 C32 C33 C34 0.3(5)
C6 C7 C2 C3 -103.7(3)
C13 C7 C2 C3 76.7(3)
C6 C7 C2 C1 8.5(3)
C13 C7 C2 C1 -171.1(2)
C11 C3 C2 C7 -66.9(4)
C4 C3 C2 C7 116.7(2)
C11 C3 C2 C1 -179.6(3)
C4 C3 C2 C1 3.9(3)
N1 C1 C2 C7 -128.0(2)
C12 C1 C2 C7 108.1(3)
C5 C1 C2 C7 -10.9(3)
N1 C1 C2 C3 -8.0(3)
C12 C1 C2 C3 -131.9(2)
C5 C1 C2 C3 109.1(2)
C22 C29 C28 C27 0.4(4)
C31 C25 C24 C23 178.5(3)
C20 C25 C24 C23 -1.2(3)
O2 C23 C24 C25 174.0(3)
C19 C23 C24 C25 -6.4(3)
C32 C33 C34 C35 0.0(5)
N1 C4 C8 C9 172.9(3)
C3 C4 C8 C9 -1.8(4)
C10 C9 C8 C4 0.9(5)
C22 C21 C26 C27 -0.1(4)
C20 C21 C26 C27 -176.6(3)
C8 C9 C10 C11 1.1(5)
C8 C9 C10 Br1 -177.3(2)
C3 C11 C10 C9 -2.1(4)
C3 C11 C10 Br1 176.3(2)
C18 C17 C16 C15 0.0(5)
C21 C26 C27 C28 -2.1(4)
C21 C26 C27 Br2 175.1(2)
C29 C28 C27 C26 2.0(5)
C29 C28 C27 Br2 -175.2(2)
C32 C31 C36 C35 0.2(4)
C25 C31 C36 C35 -179.9(3)
C17 C16 C15 C14 -1.1(5)
C13 C14 C15 C16 0.7(4)
C33 C34 C35 C36 -0.3(5)
C31 C36 C35 C34 0.2(5)
